data_7125076
loop_
_publ_author_name
'Gunnam, Anilkumar'
'Suresh, Kuthuru'
'Ganduri, Ramesh'
'Nangia, Ashwini'

_publ_section_title
;
 Crystal engineering of a zwitterionic drug to neutral cocrystals: a
 general solution for floxacins.
;
_journal_issue 85
_journal_name_full 'Chemical communications (Cambridge, England)'
_journal_page_first 12610
_journal_page_last 12613
_journal_paper_doi 10.1039/c6cc06627e
_journal_volume 52
_journal_year 2016
_chemical_formula_moiety 'C19 H22 F2 N4 O3, C8 H8 O3'
_chemical_formula_sum 'C27 H30 F2 N4 O6'
_chemical_formula_weight 544.55
_chemical_melting_point 474
_chemical_name_common 'Sparfloxacin-methyl paraben cocrystal'
_chemical_name_systematic
; 
 5-Amino-1-cyclopropyl-7-[(3R,5S)3,5-dimethylpiperazin-1-yl]-6,8-difluoro-4-oxo-quinoline-3-carboxylic acid-methyl 4-hydroxy benzoate
;
_space_group_crystal_system triclinic
_space_group_IT_number 2
_space_group_name_Hall '-P 1'
_space_group_name_H-M_alt 'P -1'
_atom_sites_solution_hydrogens mixed
_audit_creation_method SHELXL-2014/7
_audit_update_record
;
2016-08-09 deposited with the CCDC.
2016-10-06 downloaded from the CCDC.
;
_cell_angle_alpha 62.717(9)
_cell_angle_beta 70.160(9)
_cell_angle_gamma 76.407(10)
_cell_formula_units_Z 2
_cell_length_a 9.423(5)
_cell_length_b 12.742(7)
_cell_length_c 12.890(7)
_cell_measurement_reflns_used 1913
_cell_measurement_temperature 298(2)
_cell_measurement_theta_max 23.84
_cell_measurement_theta_min 2.31
_cell_volume 1288.0(12)
_computing_cell_refinement 'Bruker SMART'
_computing_data_collection 'Bruker SMART'
_computing_data_reduction 'Bruker SAINT'
_computing_structure_refinement 'SHELXL-2014/1 (Sheldrick, 2014)'
_computing_structure_solution 'SHELXL-2014/1 (Sheldrick, 2014)'
_diffrn_ambient_temperature 298(2)
_diffrn_measured_fraction_theta_full 0.996
_diffrn_measured_fraction_theta_max 0.975
_diffrn_measurement_device_type 'CCD area detector'
_diffrn_measurement_method 'phi and omega scans'
_diffrn_radiation_type MoK\a
_diffrn_radiation_wavelength 0.71073
_diffrn_reflns_av_R_equivalents 0.0797
_diffrn_reflns_av_unetI/netI 0.1070
_diffrn_reflns_Laue_measured_fraction_full 0.996
_diffrn_reflns_Laue_measured_fraction_max 0.975
_diffrn_reflns_limit_h_max 11
_diffrn_reflns_limit_h_min -11
_diffrn_reflns_limit_k_max 15
_diffrn_reflns_limit_k_min -15
_diffrn_reflns_limit_l_max 15
_diffrn_reflns_limit_l_min -15
_diffrn_reflns_number 12937
_diffrn_reflns_point_group_measured_fraction_full 0.996
_diffrn_reflns_point_group_measured_fraction_max 0.975
_diffrn_reflns_theta_full 25.000
_diffrn_reflns_theta_max 26.079
_diffrn_reflns_theta_min 1.806
_exptl_absorpt_coefficient_mu 0.110
_exptl_absorpt_correction_type none
_exptl_crystal_colour yellow
_exptl_crystal_density_diffrn 1.404
_exptl_crystal_description block
_exptl_crystal_F_000 572
_exptl_crystal_size_max 0.4
_exptl_crystal_size_mid 0.3
_exptl_crystal_size_min 0.2
_refine_diff_density_max 0.439
_refine_diff_density_min -0.273
_refine_diff_density_rms 0.073
_refine_ls_extinction_method none
_refine_ls_goodness_of_fit_ref 0.909
_refine_ls_hydrogen_treatment mixed
_refine_ls_matrix_type full
_refine_ls_number_parameters 450
_refine_ls_number_reflns 4973
_refine_ls_number_restraints 1
_refine_ls_restrained_S_all 0.909
_refine_ls_R_factor_all 0.1037
_refine_ls_R_factor_gt 0.0606
_refine_ls_shift/su_max 0.000
_refine_ls_shift/su_mean 0.000
_refine_ls_structure_factor_coef Fsqd
_refine_ls_weighting_details 'w=1/[\s^2^(Fo^2^)+(0.0677P)^2^] where P=(Fo^2^+2Fc^2^)/3'
_refine_ls_weighting_scheme calc
_refine_ls_wR_factor_gt 0.1361
_refine_ls_wR_factor_ref 0.1541
_reflns_Friedel_coverage 0.000
_reflns_number_gt 2756
_reflns_number_total 4973
_reflns_threshold_expression 'I > 2\s(I)'
_cod_data_source_file c6cc06627e2.cif
_cod_data_source_block SPX-MBZ
_cod_depositor_comments
;
The following automatic conversions were performed:

data item '_chemical_melting_point' value '474K' was changed to '474'
-- the value should be numeric and without a unit designator.

Automatic conversion script
Id: cif_fix_values 6909 2019-04-08 15:41:33Z antanas 
;
_cod_original_cell_volume 1287.9(13)
_cod_database_code 7125076
_shelx_shelxl_version_number 2014/7
_shelx_space_group_comment
;
The symmetry employed for this shelxl refinement is uniquely defined
by the following loop, which should always be used as a source of
symmetry information in preference to the above space-group names.
They are only intended as comments.
;

loop_
_space_group_symop_operation_xyz
'x, y, z'
'-x, -y, -z'

loop_
_atom_site_label
_atom_site_type_symbol
_atom_site_fract_x
_atom_site_fract_y
_atom_site_fract_z
_atom_site_U_iso_or_equiv
_atom_site_adp_type
_atom_site_occupancy
_atom_site_site_symmetry_order
_atom_site_calc_flag
_atom_site_refinement_flags_posn
_atom_site_refinement_flags_adp
O1 O 1.0167(2) -0.16952(16) 0.90648(17) 0.0269(5) Uani 1 1 d . .
O3 O 1.4586(2) -0.13676(17) 0.86544(17) 0.0311(5) Uani 1 1 d . .
O2 O 1.2839(2) -0.25404(17) 0.90977(17) 0.0294(5) Uani 1 1 d . .
C8 C 1.2054(3) -0.0490(2) 0.8616(2) 0.0210(6) Uani 1 1 d . .
N1 N 1.1443(2) 0.15971(19) 0.8025(2) 0.0221(5) Uani 1 1 d . .
N2 N 0.7360(3) -0.0725(2) 0.8921(2) 0.0286(6) Uani 1 1 d . .
N3 N 0.6273(2) 0.34166(19) 0.8163(2) 0.0252(6) Uani 1 1 d . .
C6 C 0.9436(3) 0.0369(2) 0.8554(2) 0.0202(6) Uani 1 1 d . .
C2 C 0.8816(3) 0.2452(2) 0.8202(2) 0.0207(6) Uani 1 1 d . .
C7 C 1.0529(3) -0.0665(2) 0.8757(2) 0.0217(6) Uani 1 1 d . .
C4 C 0.6935(3) 0.1344(2) 0.8439(2) 0.0227(7) Uani 1 1 d . .
C1 C 0.9895(3) 0.1493(2) 0.8252(2) 0.0207(6) Uani 1 1 d . .
C9 C 1.2433(3) 0.0620(2) 0.8240(2) 0.0218(6) Uani 1 1 d . .
C5 C 0.7904(3) 0.0298(2) 0.8653(2) 0.0217(6) Uani 1 1 d . .
C3 C 0.7306(3) 0.2427(2) 0.8257(2) 0.0216(6) Uani 1 1 d . .
N4 N 0.4378(3) 0.5429(2) 0.8299(2) 0.0261(6) Uani 1 1 d . .
C10 C 1.3278(3) -0.1488(2) 0.8790(2) 0.0242(7) Uani 1 1 d . .
C17 C 0.6642(3) 0.4607(2) 0.7228(3) 0.0265(7) Uani 1 1 d . .
C14 C 0.4656(3) 0.3323(3) 0.8768(3) 0.0271(7) Uani 1 1 d . .
C16 C 0.6042(3) 0.5507(3) 0.7773(3) 0.0290(7) Uani 1 1 d . .
C11 C 1.2038(3) 0.2766(3) 0.7410(3) 0.0258(7) Uani 1 1 d . .
C13 C 1.1863(3) 0.3557(3) 0.6160(3) 0.0314(8) Uani 1 1 d . .
C15 C 0.4032(3) 0.4237(3) 0.9295(3) 0.0262(7) Uani 1 1 d . .
C18 C 0.2321(3) 0.4225(3) 0.9854(4) 0.0351(8) Uani 1 1 d . .
C19 C 0.6341(3) 0.6769(3) 0.6835(3) 0.0399(9) Uani 1 1 d . .
H19A H 0.5815 0.6993 0.6233 0.060 Uiso 1 1 calc R U
H19B H 0.7409 0.6806 0.6455 0.060 Uiso 1 1 calc R U
H19C H 0.5988 0.7302 0.7227 0.060 Uiso 1 1 calc R U
C12 C 1.3401(3) 0.2976(3) 0.6339(3) 0.0322(8) Uani 1 1 d . .
O5 O 0.7716(2) 0.95884(18) 0.59215(19) 0.0381(6) Uani 1 1 d . .
O6 O 1.3387(2) 0.5778(2) 0.6410(2) 0.0421(6) Uani 1 1 d D .
C26 C 1.0737(3) 0.7752(3) 0.4702(3) 0.0309(7) Uani 1 1 d . .
C21 C 0.9787(3) 0.8276(2) 0.5472(3) 0.0295(7) Uani 1 1 d . .
C25 C 1.1952(4) 0.6943(3) 0.5012(3) 0.0320(8) Uani 1 1 d . .
C23 C 1.1303(3) 0.7154(3) 0.6892(3) 0.0389(9) Uani 1 1 d . .
C24 C 1.2212(3) 0.6611(3) 0.6124(3) 0.0323(7) Uani 1 1 d . .
C22 C 1.0108(4) 0.7973(3) 0.6567(3) 0.0366(8) Uani 1 1 d . .
C20 C 0.8456(3) 0.9093(3) 0.5126(3) 0.0332(8) Uani 1 1 d . .
O4 O 0.8044(2) 0.92807(19) 0.42623(19) 0.0426(6) Uani 1 1 d . .
F1 F 0.91713(16) 0.34420(13) 0.81842(14) 0.0276(4) Uani 1 1 d . .
F2 F 0.55211(16) 0.12709(14) 0.84096(14) 0.0310(4) Uani 1 1 d . .
H9 H 1.345(3) 0.081(2) 0.810(2) 0.017(7) Uiso 1 1 d . .
H12A H 1.377(3) 0.240(2) 0.612(2) 0.024(8) Uiso 1 1 d . .
H11 H 1.190(3) 0.311(2) 0.796(2) 0.019(7) Uiso 1 1 d . .
H13A H 1.140(3) 0.322(3) 0.584(3) 0.037(9) Uiso 1 1 d . .
H12B H 1.411(3) 0.347(2) 0.625(2) 0.021(7) Uiso 1 1 d . .
H2C H 0.803(3) -0.135(3) 0.896(3) 0.036(9) Uiso 1 1 d . .
H17A H 0.775(3) 0.462(2) 0.686(2) 0.028(7) Uiso 1 1 d . .
H18A H 0.182(4) 0.437(3) 0.925(4) 0.067(13) Uiso 1 1 d . .
H18B H 0.193(3) 0.485(3) 1.011(2) 0.026(8) Uiso 1 1 d . .
H25 H 1.254(3) 0.660(2) 0.455(2) 0.024(8) Uiso 1 1 d . .
H15 H 0.454(3) 0.404(2) 0.991(3) 0.035(9) Uiso 1 1 d . .
H22 H 0.942(3) 0.837(2) 0.712(3) 0.043(9) Uiso 1 1 d . .
H17B H 0.617(3) 0.483(2) 0.653(2) 0.025(7) Uiso 1 1 d . .
H2B H 0.652(3) -0.072(2) 0.882(3) 0.029(9) Uiso 1 1 d . .
H14A H 0.447(3) 0.254(3) 0.943(3) 0.028(8) Uiso 1 1 d . .
H16 H 0.661(3) 0.525(2) 0.842(2) 0.030(8) Uiso 1 1 d . .
H4A H 0.404(3) 0.594(2) 0.856(2) 0.019(8) Uiso 1 1 d . .
H2A H 1.170(5) -0.243(3) 0.915(3) 0.085(13) Uiso 1 1 d . .
H14B H 0.405(3) 0.353(2) 0.817(3) 0.029(8) Uiso 1 1 d . .
H13B H 1.164(3) 0.440(3) 0.594(3) 0.044(9) Uiso 1 1 d . .
H18C H 0.215(3) 0.349(3) 1.055(3) 0.040(9) Uiso 1 1 d . .
H6A H 1.359(5) 0.568(4) 0.707(3) 0.107(18) Uiso 1 1 d D .
H26 H 1.051(3) 0.799(3) 0.396(3) 0.040(9) Uiso 1 1 d . .
H23 H 1.146(3) 0.692(3) 0.769(3) 0.052(10) Uiso 1 1 d . .
C27 C 0.6361(4) 1.0346(3) 0.5694(3) 0.0484(10) Uani 1 1 d . .
H27A H 0.6565 1.0899 0.4858 0.073 Uiso 1 1 calc R U
H27B H 0.6033 1.0773 0.6198 0.073 Uiso 1 1 calc R U
H27C H 0.5581 0.9874 0.5873 0.073 Uiso 1 1 calc R U

loop_
_atom_site_aniso_label
_atom_site_aniso_U_11
_atom_site_aniso_U_22
_atom_site_aniso_U_33
_atom_site_aniso_U_23
_atom_site_aniso_U_13
_atom_site_aniso_U_12
O1 0.0234(11) 0.0206(11) 0.0346(11) -0.0117(9) -0.0073(9) 0.0016(8)
O3 0.0176(11) 0.0355(12) 0.0379(12) -0.0158(10) -0.0075(9) 0.0031(9)
O2 0.0230(11) 0.0263(12) 0.0395(12) -0.0170(10) -0.0087(9) 0.0046(9)
C8 0.0179(14) 0.0257(16) 0.0196(14) -0.0112(12) -0.0063(11) 0.0032(12)
N1 0.0151(12) 0.0237(13) 0.0278(13) -0.0121(11) -0.0047(10) -0.0006(10)
N2 0.0179(14) 0.0264(16) 0.0437(16) -0.0179(13) -0.0085(12) 0.0012(12)
N3 0.0161(12) 0.0217(13) 0.0285(13) -0.0077(11) -0.0007(10) 0.0006(10)
C6 0.0164(14) 0.0232(15) 0.0196(14) -0.0101(12) -0.0031(11) 0.0006(11)
C2 0.0202(15) 0.0187(15) 0.0229(15) -0.0101(12) -0.0045(11) 0.0002(11)
C7 0.0227(15) 0.0232(16) 0.0164(14) -0.0091(12) -0.0010(11) -0.0017(12)
C4 0.0115(14) 0.0318(17) 0.0246(15) -0.0125(13) -0.0033(11) -0.0023(12)
C1 0.0186(14) 0.0243(15) 0.0191(14) -0.0099(12) -0.0058(11) 0.0011(12)
C9 0.0170(15) 0.0262(16) 0.0203(15) -0.0089(13) -0.0061(11) 0.0015(12)
C5 0.0188(15) 0.0246(16) 0.0223(15) -0.0117(12) -0.0044(11) -0.0003(12)
C3 0.0185(14) 0.0236(16) 0.0175(14) -0.0073(12) -0.0012(11) -0.0008(12)
N4 0.0210(13) 0.0236(14) 0.0317(14) -0.0160(12) -0.0025(11) 0.0042(11)
C10 0.0245(16) 0.0248(16) 0.0210(15) -0.0101(13) -0.0044(12) 0.0004(12)
C17 0.0220(16) 0.0245(17) 0.0264(17) -0.0100(14) -0.0018(13) 0.0009(13)
C14 0.0178(15) 0.0235(17) 0.0317(18) -0.0089(15) -0.0036(13) 0.0029(12)
C16 0.0209(15) 0.0296(17) 0.0355(18) -0.0158(15) -0.0032(13) -0.0021(13)
C11 0.0213(15) 0.0253(16) 0.0327(17) -0.0139(15) -0.0068(13) -0.0021(12)
C13 0.0290(17) 0.0275(19) 0.0346(19) -0.0097(16) -0.0073(14) -0.0056(14)
C15 0.0198(15) 0.0299(17) 0.0263(16) -0.0126(14) -0.0047(13) 0.0018(12)
C18 0.0256(18) 0.031(2) 0.043(2) -0.0189(18) 0.0010(16) 0.0014(15)
C19 0.0361(18) 0.0277(18) 0.046(2) -0.0169(16) 0.0044(15) -0.0048(14)
C12 0.0246(17) 0.0331(19) 0.0370(19) -0.0188(16) 0.0009(14) -0.0037(15)
O5 0.0306(12) 0.0372(13) 0.0434(13) -0.0183(11) -0.0091(10) 0.0045(10)
O6 0.0361(13) 0.0498(15) 0.0432(15) -0.0261(12) -0.0161(11) 0.0139(11)
C26 0.0316(18) 0.0380(19) 0.0240(17) -0.0124(15) -0.0033(14) -0.0120(14)
C21 0.0259(16) 0.0312(18) 0.0282(17) -0.0089(14) -0.0056(13) -0.0064(13)
C25 0.0378(19) 0.0321(19) 0.0261(17) -0.0170(15) -0.0020(15) -0.0025(15)
C23 0.0321(18) 0.057(2) 0.0281(19) -0.0194(17) -0.0107(15) 0.0033(16)
C24 0.0292(17) 0.0338(18) 0.0351(18) -0.0148(15) -0.0086(14) -0.0042(14)
C22 0.0357(19) 0.042(2) 0.0285(18) -0.0160(16) -0.0027(14) -0.0032(15)
C20 0.0347(18) 0.0323(18) 0.0283(18) -0.0074(15) -0.0058(14) -0.0104(14)
O4 0.0428(14) 0.0457(14) 0.0317(13) -0.0128(11) -0.0082(11) -0.0001(11)
F1 0.0218(9) 0.0244(9) 0.0392(10) -0.0183(8) -0.0051(7) -0.0001(7)
F2 0.0184(9) 0.0338(10) 0.0439(10) -0.0192(8) -0.0094(7) 0.0004(7)
C27 0.042(2) 0.042(2) 0.049(2) -0.0191(18) -0.0052(17) 0.0074(16)

loop_
_atom_type_symbol
_atom_type_description
_atom_type_scat_dispersion_real
_atom_type_scat_dispersion_imag
_atom_type_scat_source
C C 0.0033 0.0016 'International Tables Vol C Tables 4.2.6.8 and 6.1.1.4'
H H 0.0000 0.0000 'International Tables Vol C Tables 4.2.6.8 and 6.1.1.4'
N N 0.0061 0.0033 'International Tables Vol C Tables 4.2.6.8 and 6.1.1.4'
O O 0.0106 0.0060 'International Tables Vol C Tables 4.2.6.8 and 6.1.1.4'
F F 0.0171 0.0103 'International Tables Vol C Tables 4.2.6.8 and 6.1.1.4'

loop_
_geom_angle_atom_site_label_1
_geom_angle_atom_site_label_2
_geom_angle_atom_site_label_3
_geom_angle
C9 C8 C7 120.1(2)
C9 C8 C10 118.0(2)
C7 C8 C10 121.8(2)
C9 N1 C1 119.8(2)
C9 N1 C11 118.5(2)
C1 N1 C11 121.2(2)
C3 N3 C14 122.2(2)
C3 N3 C17 122.0(2)
C14 N3 C17 114.1(2)
C5 C6 C1 118.9(2)
C5 C6 C7 121.6(2)
C1 C6 C7 119.5(2)
F1 C2 C1 120.0(2)
F1 C2 C3 117.3(2)
C1 C2 C3 122.6(3)
O1 C7 C8 121.0(2)
O1 C7 C6 122.0(2)
C8 C7 C6 117.0(2)
F2 C4 C5 115.7(2)
F2 C4 C3 119.3(2)
C5 C4 C3 125.0(3)
C2 C1 N1 121.2(2)
C2 C1 C6 119.6(2)
N1 C1 C6 119.2(2)
N1 C9 C8 123.8(3)
N2 C5 C4 119.2(3)
N2 C5 C6 123.4(3)
C4 C5 C6 117.4(3)
N3 C3 C4 123.5(2)
N3 C3 C2 120.9(2)
C4 C3 C2 115.7(2)
C16 N4 C15 111.4(2)
O3 C10 O2 121.9(3)
O3 C10 C8 123.5(3)
O2 C10 C8 114.6(2)
N3 C17 C16 109.9(2)
N3 C14 C15 110.0(2)
N4 C16 C17 107.0(2)
N4 C16 C19 109.5(2)
C17 C16 C19 112.4(3)
N1 C11 C12 118.4(3)
N1 C11 C13 117.8(3)
C12 C11 C13 60.3(2)
C11 C13 C12 59.8(2)
N4 C15 C14 108.1(2)
N4 C15 C18 109.4(2)
C14 C15 C18 111.4(3)
C11 C12 C13 59.9(2)
C20 O5 C27 115.7(3)
C25 C26 C21 121.3(3)
C26 C21 C22 118.3(3)
C26 C21 C20 119.2(3)
C22 C21 C20 122.5(3)
C26 C25 C24 119.7(3)
C22 C23 C24 119.9(3)
O6 C24 C25 117.6(3)
O6 C24 C23 122.5(3)
C25 C24 C23 119.9(3)
C23 C22 C21 120.9(3)
O4 C20 O5 123.3(3)
O4 C20 C21 124.7(3)
O5 C20 C21 111.9(3)

loop_
_geom_bond_atom_site_label_1
_geom_bond_atom_site_label_2
_geom_bond_distance
O1 C7 1.280(3)
O3 C10 1.221(3)
O2 C10 1.338(3)
C8 C9 1.362(4)
C8 C7 1.443(4)
C8 C10 1.490(4)
N1 C9 1.345(3)
N1 C1 1.413(3)
N1 C11 1.473(3)
N2 C5 1.364(4)
N3 C3 1.383(3)
N3 C14 1.462(3)
N3 C17 1.470(3)
C6 C5 1.426(4)
C6 C1 1.434(4)
C6 C7 1.446(4)
C2 F1 1.368(3)
C2 C1 1.386(4)
C2 C3 1.407(4)
C4 F2 1.371(3)
C4 C5 1.396(4)
C4 C3 1.399(4)
N4 C16 1.490(4)
N4 C15 1.490(4)
C17 C16 1.515(4)
C14 C15 1.515(4)
C16 C19 1.526(4)
C11 C12 1.498(4)
C11 C13 1.500(4)
C13 C12 1.506(4)
C15 C18 1.527(4)
O5 C20 1.355(4)
O5 C27 1.436(4)
O6 C24 1.361(4)
C26 C25 1.383(4)
C26 C21 1.398(4)
C21 C22 1.403(4)
C21 C20 1.482(4)
C25 C24 1.389(4)
C23 C22 1.378(4)
C23 C24 1.402(4)
C20 O4 1.206(4)
